data_7207350
loop_
_publ_author_name
'Akhbari, Kamran'
'Morsali, Ali'

_publ_section_title
;
 Halogen dipole moment effect of phenolic ring on formation of stair like
 polymers or polymers with tetranuclear cubic cage units; new precursors
 for preparation of TlCl and Tl2O3 nanostructures
;
_journal_issue 5
_journal_name_full CrystEngComm
_journal_page_first 1618
_journal_paper_doi 10.1039/c1ce06132a
_journal_volume 14
_journal_year 2012
_chemical_formula_moiety 'C24 H12 Cl4 F4 O4 Tl4'
_chemical_formula_sum 'C24 H12 Cl4 F4 O4 Tl4'
_chemical_formula_weight 1399.62
_chemical_name_systematic
;
?
;
_space_group_IT_number 61
_symmetry_cell_setting orthorhombic
_symmetry_space_group_name_Hall '-P 2ac 2ab'
_symmetry_space_group_name_H-M 'P b c a'
_atom_sites_solution_hydrogens geom
_atom_sites_solution_primary direct
_atom_sites_solution_secondary difmap
_audit_creation_method SHELXL-97
_cell_angle_alpha 90.00
_cell_angle_beta 90.00
_cell_angle_gamma 90.00
_cell_formula_units_Z 8
_cell_length_a 15.1961(4)
_cell_length_b 15.0703(4)
_cell_length_c 26.0915(7)
_cell_measurement_reflns_used 9704
_cell_measurement_temperature 293(2)
_cell_measurement_theta_max 27.40
_cell_measurement_theta_min 2.46
_cell_volume 5975.2(3)
_computing_cell_refinement 'Bruker SAINT'
_computing_data_collection 'Bruker APEX2'
_computing_data_reduction 'Bruker SAINT'
_computing_molecular_graphics 'Bruker SHELXTL'
_computing_publication_material 'Bruker SHELXTL'
_computing_structure_refinement 'SHELXL-97 (Sheldrick, 2008)'
_computing_structure_solution 'SHELXS-97 (Sheldrick, 2008)'
_diffrn_ambient_temperature 293(2)
_diffrn_measured_fraction_theta_full 0.999
_diffrn_measured_fraction_theta_max 0.999
_diffrn_measurement_device_type 'Bruker APEX-II CCD'
_diffrn_measurement_method '\f and \w scans'
_diffrn_radiation_monochromator graphite
_diffrn_radiation_source 'fine-focus sealed tube'
_diffrn_radiation_type MoK\a
_diffrn_radiation_wavelength 0.71073
_diffrn_reflns_av_R_equivalents 0.0766
_diffrn_reflns_av_sigmaI/netI 0.0226
_diffrn_reflns_limit_h_max 19
_diffrn_reflns_limit_h_min -19
_diffrn_reflns_limit_k_max 19
_diffrn_reflns_limit_k_min -19
_diffrn_reflns_limit_l_max 33
_diffrn_reflns_limit_l_min -33
_diffrn_reflns_number 211401
_diffrn_reflns_theta_full 27.50
_diffrn_reflns_theta_max 27.50
_diffrn_reflns_theta_min 2.46
_exptl_absorpt_coefficient_mu 21.921
_exptl_absorpt_correction_T_max 0.7460
_exptl_absorpt_correction_T_min 0.2693
_exptl_absorpt_correction_type multi-scan
_exptl_absorpt_process_details SADABS
_exptl_crystal_colour colourless
_exptl_crystal_density_diffrn 3.112
_exptl_crystal_density_method 'not measured'
_exptl_crystal_description IRREGULAR
_exptl_crystal_F_000 4928
_exptl_crystal_size_max 0.4
_exptl_crystal_size_mid 0.21
_exptl_crystal_size_min 0.2
_refine_diff_density_max 1.401
_refine_diff_density_min -1.415
_refine_diff_density_rms 0.139
_refine_ls_extinction_method none
_refine_ls_goodness_of_fit_ref 0.996
_refine_ls_hydrogen_treatment constr
_refine_ls_matrix_type full
_refine_ls_number_parameters 361
_refine_ls_number_reflns 6847
_refine_ls_number_restraints 0
_refine_ls_restrained_S_all 0.996
_refine_ls_R_factor_all 0.0478
_refine_ls_R_factor_gt 0.0281
_refine_ls_shift/su_max 0.002
_refine_ls_shift/su_mean 0.000
_refine_ls_structure_factor_coef Fsqd
_refine_ls_weighting_details 'calc w=1/[\s^2^(Fo^2^)+(0.0327P)^2^+24.8831P] where P=(Fo^2^+2Fc^2^)/3'
_refine_ls_weighting_scheme calc
_refine_ls_wR_factor_gt 0.0616
_refine_ls_wR_factor_ref 0.0722
_reflns_number_gt 5192
_reflns_number_total 6847
_reflns_threshold_expression >2\s(I)
_cod_data_source_file c1ce06132a.txt
_cod_data_source_block 6
_cod_depositor_comments
;
The following automatic conversions were performed:

'_symmetry_cell_setting' value 'Orthorhombic' changed to
'orthorhombic' according to
/home/saulius/struct/CIF-dictionaries/cif_core.dic dictionary named
'cif_core.dic' version 2.4.1 from 2010-06-29.

Automatic conversion script
Id: cif_fix_values 1715 2011-07-08 13:25:40Z adriana 
;
_cod_original_sg_symbol_H-M 'Pbca '
_cod_database_code 7207350

loop_
_symmetry_equiv_pos_as_xyz
'x, y, z'
'x+1/2, -y+1/2, -z'
'-x, y+1/2, -z+1/2'
'-x+1/2, -y, z+1/2'
'-x, -y, -z'
'-x-1/2, y-1/2, z'
'x, -y-1/2, z-1/2'
'x-1/2, y, -z-1/2'

loop_
_atom_site_label
_atom_site_type_symbol
_atom_site_fract_x
_atom_site_fract_y
_atom_site_fract_z
_atom_site_U_iso_or_equiv
_atom_site_adp_type
_atom_site_occupancy
_atom_site_symmetry_multiplicity
_atom_site_calc_flag
_atom_site_refinement_flags
Tl1 Tl 0.735614(19) 1.001086(16) 0.871496(10) 0.04701(8) Uani 1 1 d .
Tl2 Tl 0.54939(2) 0.860163(19) 0.948170(11) 0.05326(9) Uani 1 1 d .
Tl3 Tl 0.77743(2) 0.750652(18) 0.891129(12) 0.05626(9) Uani 1 1 d .
Tl4 Tl 0.56795(2) 0.829316(19) 0.802567(11) 0.05507(9) Uani 1 1 d .
Cl1 Cl 0.71952(16) 0.67859(12) 0.76958(9) 0.0720(6) Uani 1 1 d .
Cl2 Cl 0.63873(17) 0.67695(14) 0.99385(8) 0.0727(6) Uani 1 1 d .
Cl3 Cl 0.65031(14) 1.05427(13) 0.98677(8) 0.0656(5) Uani 1 1 d .
Cl4 Cl 0.59748(17) 1.03479(16) 0.76229(8) 0.0750(6) Uani 1 1 d .
F1 F 0.8775(4) 0.8333(4) 0.62550(18) 0.0947(18) Uani 1 1 d .
F2 F 0.5337(4) 0.3878(3) 0.9200(3) 0.109(2) Uani 1 1 d .
F3 F 0.8275(4) 0.9582(5) 1.13883(19) 0.114(2) Uani 1 1 d .
F4 F 0.4251(7) 1.2869(5) 0.8368(3) 0.165(4) Uani 1 1 d .
O3 O 0.7199(3) 0.8862(3) 0.94336(17) 0.0504(12) Uani 1 1 d .
C5 C 0.8048(5) 0.7643(5) 0.6950(3) 0.060(2) Uani 1 1 d .
H5 H 0.8021 0.7113 0.6768 0.072 Uiso 1 1 calc R
C9 C 0.5784(5) 0.5258(5) 0.9523(3) 0.062(2) Uani 1 1 d .
H9 H 0.5863 0.5008 0.9845 0.075 Uiso 1 1 calc R
C23 C 0.4433(8) 1.1614(7) 0.8892(4) 0.096(4) Uani 1 1 d .
H23 H 0.4095 1.1880 0.9146 0.115 Uiso 1 1 calc R
O4 O 0.5667(3) 0.9571(3) 0.86592(17) 0.0488(11) Uani 1 1 d .
O2 O 0.6034(4) 0.7398(3) 0.88720(19) 0.0545(12) Uani 1 1 d .
O1 O 0.7369(4) 0.8553(3) 0.81841(18) 0.0556(13) Uani 1 1 d .
C1 C 0.7741(5) 0.8495(4) 0.7721(3) 0.0456(15) Uani 1 1 d .
C6 C 0.7715(5) 0.7713(4) 0.7436(3) 0.0496(17) Uani 1 1 d .
C4 C 0.8425(5) 0.8392(6) 0.6744(3) 0.063(2) Uani 1 1 d .
C3 C 0.8480(5) 0.9178(6) 0.6994(3) 0.066(2) Uani 1 1 d .
H3 H 0.8737 0.9671 0.6841 0.079 Uiso 1 1 calc R
C2 C 0.8143(5) 0.9223(5) 0.7483(3) 0.0556(18) Uani 1 1 d .
H2 H 0.8184 0.9756 0.7662 0.067 Uiso 1 1 calc R
C7 C 0.5836(5) 0.6557(4) 0.8956(3) 0.0471(16) Uani 1 1 d .
C12 C 0.5501(5) 0.6006(5) 0.8567(3) 0.0575(18) Uani 1 1 d .
H12 H 0.5387 0.6247 0.8246 0.069 Uiso 1 1 calc R
C11 C 0.5335(6) 0.5107(6) 0.8650(4) 0.071(2) Uani 1 1 d .
H11 H 0.5124 0.4748 0.8387 0.085 Uiso 1 1 calc R
C10 C 0.5489(6) 0.4769(5) 0.9125(4) 0.072(2) Uani 1 1 d .
C8 C 0.5963(5) 0.6148(5) 0.9433(3) 0.0566(18) Uani 1 1 d .
C13 C 0.7474(5) 0.9035(5) 0.9905(3) 0.0487(16) Uani 1 1 d .
C14 C 0.8052(6) 0.8475(6) 1.0177(3) 0.063(2) Uani 1 1 d .
H14 H 0.8258 0.7962 1.0021 0.076 Uiso 1 1 calc R
C15 C 0.8318(6) 0.8667(7) 1.0668(3) 0.078(3) Uani 1 1 d .
H15 H 0.8702 0.8287 1.0837 0.093 Uiso 1 1 calc R
C16 C 0.8027(6) 0.9397(7) 1.0902(3) 0.071(2) Uani 1 1 d .
C17 C 0.7477(6) 0.9990(6) 1.0664(3) 0.068(2) Uani 1 1 d .
H17 H 0.7292 1.0506 1.0829 0.082 Uiso 1 1 calc R
C18 C 0.7203(4) 0.9791(5) 1.0167(3) 0.0495(16) Uani 1 1 d .
C19 C 0.5304(5) 1.0366(5) 0.8587(3) 0.0470(16) Uani 1 1 d .
C20 C 0.5411(5) 1.0839(5) 0.8129(3) 0.0591(19) Uani 1 1 d .
C21 C 0.5071(7) 1.1676(6) 0.8057(4) 0.085(3) Uani 1 1 d .
H21 H 0.5166 1.1979 0.7752 0.102 Uiso 1 1 calc R
C22 C 0.4598(8) 1.2050(7) 0.8437(5) 0.099(4) Uani 1 1 d .
C24 C 0.4783(6) 1.0772(6) 0.8964(3) 0.065(2) Uani 1 1 d .
H24 H 0.4669 1.0471 0.9268 0.078 Uiso 1 1 calc R

loop_
_atom_site_aniso_label
_atom_site_aniso_U_11
_atom_site_aniso_U_22
_atom_site_aniso_U_33
_atom_site_aniso_U_23
_atom_site_aniso_U_13
_atom_site_aniso_U_12
Tl1 0.05485(17) 0.03988(14) 0.04629(15) -0.00170(10) -0.00302(12) -0.00186(11)
Tl2 0.05618(18) 0.05733(17) 0.04625(15) -0.00179(12) 0.00605(12) 0.00549(13)
Tl3 0.0671(2) 0.04515(15) 0.05648(18) 0.00130(12) 0.00357(14) 0.00790(13)
Tl4 0.06425(19) 0.05277(16) 0.04819(16) -0.01037(12) -0.00445(13) -0.00072(13)
Cl1 0.1033(17) 0.0389(9) 0.0737(13) -0.0007(9) 0.0260(12) -0.0016(10)
Cl2 0.1009(17) 0.0678(13) 0.0494(11) 0.0021(9) -0.0013(11) 0.0155(11)
Cl3 0.0703(13) 0.0649(12) 0.0616(12) -0.0078(9) -0.0043(10) 0.0167(10)
Cl4 0.0928(16) 0.0814(14) 0.0510(11) 0.0093(10) 0.0024(11) -0.0001(12)
F1 0.109(5) 0.115(4) 0.060(3) -0.002(3) 0.038(3) -0.018(4)
F2 0.118(5) 0.061(3) 0.148(5) 0.027(3) -0.010(4) -0.034(3)
F3 0.099(4) 0.201(7) 0.043(3) -0.010(3) -0.016(3) 0.003(5)
F4 0.254(10) 0.089(5) 0.151(6) -0.017(4) -0.075(6) 0.102(6)
O3 0.062(3) 0.046(3) 0.044(3) 0.001(2) -0.007(2) 0.005(2)
C5 0.066(5) 0.060(5) 0.054(5) -0.014(4) 0.006(4) 0.004(4)
C9 0.054(5) 0.058(5) 0.075(6) 0.020(4) 0.015(4) 0.006(4)
C23 0.115(9) 0.084(7) 0.089(7) -0.026(6) -0.020(6) 0.056(6)
O4 0.056(3) 0.046(3) 0.044(3) -0.001(2) 0.000(2) 0.003(2)
O2 0.068(3) 0.046(3) 0.049(3) 0.001(2) 0.005(2) 0.001(2)
O1 0.075(4) 0.045(3) 0.047(3) -0.003(2) 0.014(3) 0.004(2)
C1 0.050(4) 0.044(4) 0.043(4) 0.003(3) 0.005(3) 0.004(3)
C6 0.055(4) 0.042(4) 0.051(4) 0.005(3) 0.011(3) 0.004(3)
C4 0.060(5) 0.083(6) 0.047(4) -0.002(4) 0.012(4) -0.004(4)
C3 0.054(5) 0.076(6) 0.066(5) 0.014(4) 0.013(4) -0.011(4)
C2 0.056(5) 0.048(4) 0.063(5) -0.005(3) 0.008(4) -0.006(3)
C7 0.046(4) 0.041(4) 0.054(4) 0.001(3) 0.006(3) 0.003(3)
C12 0.048(4) 0.059(4) 0.065(5) -0.002(4) 0.000(4) -0.004(3)
C11 0.055(5) 0.064(5) 0.095(7) -0.010(5) -0.004(5) -0.016(4)
C10 0.060(5) 0.046(4) 0.110(8) 0.015(5) 0.003(5) -0.011(4)
C8 0.054(5) 0.062(5) 0.054(4) -0.001(4) 0.008(4) 0.008(4)
C13 0.045(4) 0.060(4) 0.041(4) 0.004(3) -0.002(3) -0.002(3)
C14 0.066(5) 0.075(5) 0.048(4) 0.014(4) -0.004(4) 0.005(4)
C15 0.067(6) 0.115(8) 0.050(5) 0.018(5) -0.003(4) 0.011(5)
C16 0.058(5) 0.120(8) 0.035(4) 0.005(5) -0.008(4) -0.011(5)
C17 0.067(5) 0.093(7) 0.044(4) -0.007(4) 0.005(4) -0.009(5)
C18 0.045(4) 0.062(4) 0.041(4) 0.004(3) 0.003(3) -0.002(3)
C19 0.046(4) 0.046(4) 0.049(4) -0.005(3) -0.014(3) 0.001(3)
C20 0.066(5) 0.052(4) 0.059(5) 0.003(3) -0.019(4) 0.000(4)
C21 0.115(9) 0.067(6) 0.074(6) 0.015(5) -0.036(6) 0.014(6)
C22 0.128(10) 0.071(6) 0.096(8) -0.007(6) -0.050(7) 0.043(6)
C24 0.070(5) 0.070(5) 0.054(5) -0.009(4) -0.009(4) 0.018(4)

loop_
_atom_type_symbol
_atom_type_description
_atom_type_scat_dispersion_real
_atom_type_scat_dispersion_imag
_atom_type_scat_source
C C 0.0033 0.0016 'International Tables Vol C Tables 4.2.6.8 and 6.1.1.4'
H H 0.0000 0.0000 'International Tables Vol C Tables 4.2.6.8 and 6.1.1.4'
O O 0.0106 0.0060 'International Tables Vol C Tables 4.2.6.8 and 6.1.1.4'
F F 0.0171 0.0103 'International Tables Vol C Tables 4.2.6.8 and 6.1.1.4'
Cl Cl 0.1484 0.1585 'International Tables Vol C Tables 4.2.6.8 and 6.1.1.4'
Tl Tl -2.8358 9.6688 'International Tables Vol C Tables 4.2.6.8 and 6.1.1.4'

loop_
_geom_angle_atom_site_label_1
_geom_angle_atom_site_label_2
_geom_angle_atom_site_label_3
_geom_angle
O3 Tl1 O1 79.60(14)
O3 Tl1 O4 77.36(15)
O1 Tl1 O4 76.52(16)
O2 Tl2 O4 81.53(14)
O2 Tl2 O3 76.03(16)
O4 Tl2 O3 77.13(14)
O1 Tl3 O3 79.79(14)
O1 Tl3 O2 76.57(16)
O3 Tl3 O2 74.56(15)
O4 Tl4 O1 78.00(15)
O4 Tl4 O2 81.06(14)
O1 Tl4 O2 75.26(16)
C13 O3 Tl1 121.1(4)
C13 O3 Tl3 122.2(4)
Tl1 O3 Tl3 96.64(15)
C13 O3 Tl2 107.2(4)
Tl1 O3 Tl2 103.21(16)
Tl3 O3 Tl2 103.83(16)
C6 C5 C4 116.9(7)
C10 C9 C8 117.7(8)
C22 C23 C24 118.8(9)
C19 O4 Tl4 126.4(4)
C19 O4 Tl2 125.4(4)
Tl4 O4 Tl2 96.40(15)
C19 O4 Tl1 100.6(4)
Tl4 O4 Tl1 102.58(16)
Tl2 O4 Tl1 101.07(15)
C7 O2 Tl2 120.4(4)
C7 O2 Tl4 125.5(4)
Tl2 O2 Tl4 95.32(15)
C7 O2 Tl3 106.2(4)
Tl2 O2 Tl3 104.68(18)
Tl4 O2 Tl3 101.79(17)
C1 O1 Tl3 122.1(4)
C1 O1 Tl1 122.7(4)
Tl3 O1 Tl1 97.38(16)
C1 O1 Tl4 105.1(4)
Tl3 O1 Tl4 105.16(18)
Tl1 O1 Tl4 101.68(17)
O1 C1 C6 121.7(6)
O1 C1 C2 122.2(6)
C6 C1 C2 116.0(6)
C5 C6 C1 123.3(7)
C5 C6 Cl1 117.8(6)
C1 C6 Cl1 118.9(5)
C3 C4 C5 123.6(7)
C3 C4 F1 118.5(7)
C5 C4 F1 117.8(7)
C4 C3 C2 117.9(7)
C3 C2 C1 122.2(7)
O2 C7 C8 122.4(7)
O2 C7 C12 122.0(7)
C8 C7 C12 115.5(7)
C11 C12 C7 121.9(8)
C10 C11 C12 118.2(8)
C9 C10 C11 123.6(8)
C9 C10 F2 118.6(9)
C11 C10 F2 117.8(9)
C9 C8 C7 123.0(8)
C9 C8 Cl2 117.8(6)
C7 C8 Cl2 119.2(6)
O3 C13 C18 121.6(6)
O3 C13 C14 123.1(7)
C18 C13 C14 115.3(7)
C15 C14 C13 121.8(8)
C16 C15 C14 120.2(9)
C15 C16 F3 120.5(9)
C15 C16 C17 122.2(8)
F3 C16 C17 117.3(9)
C16 C17 C18 117.5(8)
C13 C18 C17 123.0(7)
C13 C18 Cl3 119.6(5)
C17 C18 Cl3 117.4(6)
O4 C19 C20 122.1(7)
O4 C19 C24 121.7(7)
C20 C19 C24 116.2(7)
C21 C20 C19 122.7(8)
C21 C20 Cl4 118.1(7)
C19 C20 Cl4 119.2(6)
C22 C21 C20 118.9(9)
C21 C22 F4 119.4(11)
C21 C22 C23 122.0(9)
F4 C22 C23 118.5(11)
C23 C24 C19 121.3(9)

loop_
_geom_bond_atom_site_label_1
_geom_bond_atom_site_label_2
_geom_bond_distance
Tl1 O3 2.563(5)
Tl1 O1 2.597(5)
Tl1 O4 2.655(5)
Tl2 O2 2.548(5)
Tl2 O4 2.609(5)
Tl2 O3 2.623(5)
Tl3 O1 2.543(5)
Tl3 O3 2.607(5)
Tl3 O2 2.651(6)
Tl4 O4 2.538(4)
Tl4 O1 2.630(6)
Tl4 O2 2.643(5)
Cl1 C6 1.743(7)
Cl2 C8 1.740(8)
Cl3 C18 1.739(7)
Cl4 C20 1.740(9)
F1 C4 1.384(8)
F2 C10 1.376(9)
F3 C16 1.353(9)
F4 C22 1.354(11)
O3 C13 1.326(8)
C5 C6 1.369(10)
C5 C4 1.376(11)
C9 C10 1.350(13)
C9 C8 1.388(11)
C23 C22 1.380(16)
C23 C24 1.388(12)
O4 C19 1.332(8)
O2 C7 1.321(8)
O1 C1 1.338(8)
C1 C6 1.393(10)
C1 C2 1.401(10)
C4 C3 1.355(12)
C3 C2 1.376(11)
C7 C8 1.404(10)
C7 C12 1.406(10)
C12 C11 1.395(11)
C11 C10 1.361(13)
C13 C18 1.391(10)
C13 C14 1.410(10)
C14 C15 1.372(12)
C15 C16 1.334(13)
C16 C17 1.372(12)
C17 C18 1.395(11)
C19 C20 1.399(10)
C19 C24 1.405(10)
C20 C21 1.377(12)
C21 C22 1.347(15)
